data_9004516
loop_
_publ_author_name
'Cooper, M. A.'
'Hawthorne, F. C.'

_publ_section_title
;
 The crystal structure of betpakdalite, and a new chemical formula:
 {Mg(H2O)6}Ca2(H2O)13[Mo8As2Fe3O36(OH)](H2O)4
;
_journal_name_full 'The Canadian Mineralogist'
_journal_page_first 61
_journal_page_last 66
_journal_volume 37
_journal_year 1999
_chemical_formula_sum 'As2 Ca2 Fe3 H73 Mg Mo8 O60'
_chemical_name_mineral Betpakdalite
_space_group_IT_number 12
_symmetry_space_group_name_Hall '-C 2y'
_symmetry_space_group_name_H-M 'C 1 2/m 1'
_cell_angle_alpha 90
_cell_angle_beta 131.57
_cell_angle_gamma 90
_cell_formula_units_Z 2
_cell_length_a 19.531
_cell_length_b 11.061
_cell_length_c 15.257
_cell_volume 2465.893
_database_code_amcsd 0005591
_exptl_crystal_density_diffrn 2.994
_cod_original_cell_volume 2465.892
_cod_original_formula_sum 'Mo8 As2 Fe3 Mg Ca2 O60 H73'
_cod_database_code 9004516

loop_
_space_group_symop_operation_xyz
x,y,z
1/2+x,1/2+y,z
x,-y,z
1/2+x,1/2-y,z
-x,y,-z
1/2-x,1/2+y,-z
-x,-y,-z
1/2-x,1/2-y,-z

loop_
_atom_site_aniso_label
_atom_site_aniso_U_11
_atom_site_aniso_U_22
_atom_site_aniso_U_33
_atom_site_aniso_U_12
_atom_site_aniso_U_13
_atom_site_aniso_U_23
Mo1 0.00990 0.00750 0.00860 0.00080 0.00690 0.00070
Mo2 76.00000 0.00820 0.00810 0.00000 0.00530 0.00000
Mo3 0.00960 0.01780 0.00830 0.00000 0.00580 0.00000
As 0.00830 0.00850 0.00840 0.00000 0.00570 0.00000
Fe1 0.01270 0.00940 0.01270 -0.00040 0.00900 0.00090
Fe2 0.01090 0.01420 0.01300 0.00000 0.00910 0.00000
Mg 0.01720 0.02700 0.02440 0.00000 0.01430 0.00000
Ca 0.03360 0.02610 0.03020 -0.00050 0.01720 0.01150
O1 0.01020 0.00880 0.00760 0.00000 0.00510 0.00000
O2 0.01110 0.01310 0.01160 0.00000 0.00810 0.00000
O3 0.01620 0.01330 0.01880 -0.00160 0.01250 -0.00350
O4 0.01330 0.01620 0.01320 0.00050 0.00980 0.00010
O5 0.02110 0.01310 0.01960 -0.00150 0.01680 -0.00220
O6 0.01400 0.01580 0.01670 0.00070 0.01030 0.00070
O7 0.02230 0.01420 0.01090 0.00610 0.00920 -0.00190
O8 0.00770 0.03350 0.01100 0.00000 0.00660 0.00000
O9 0.02330 0.02520 0.01550 -0.00260 0.01040 0.00230
O10 0.01240 0.02490 0.01340 0.00000 0.00760 0.00000
O-H10 0.01240 0.02490 0.01340 0.00000 0.00760 0.00000
O11 0.02550 0.01920 0.01700 0.00290 0.01510 0.00500
O12 0.00800 0.03140 0.01510 0.00000 0.00690 0.00000
Wat1 0.03700 0.06410 0.04620 -0.01990 0.02860 0.00020
Wat2 0.02300 0.05280 0.03350 0.00000 0.01460 0.00000
Wat3 0.05350 0.04000 0.04590 0.00000 0.04050 0.00000
Wat4 0.03180 0.06020 0.02400 0.00590 0.02080 0.01250
Wat5 0.07160 0.06760 0.05770 -0.01450 0.03760 0.00540
Wat6 0.03700 0.02790 0.03860 0.00320 0.02840 -0.00070
Wat7 0.06560 0.02510 0.04750 0.00840 0.04710 0.00100
Wat8 0.07380 0.06580 0.10780 0.01630 0.01100 -0.02240
Wat9 0.04460 0.04290 0.05580 -0.00130 0.02580 0.00110

loop_
_atom_site_label
_atom_site_fract_x
_atom_site_fract_y
_atom_site_fract_z
_atom_site_occupancy
_atom_site_U_iso_or_equiv
_atom_site_type_symbol
_atom_site_attached_hydrogens
Mo1 0.21480 -0.16070 0.19391 1.00000 0.00810 Mo 0
Mo2 0.37106 0.00000 0.19692 1.00000 0.00790 Mo 0
Mo3 0.37566 0.00000 0.42461 1.00000 0.01200 Mo 0
As -0.13451 0.00000 0.05884 1.00000 0.00830 As 0
Fe1 0.75000 0.75000 0.00000 1.00000 0.01110 Fe 0
Fe2 0.00000 0.00000 0.00000 1.00000 0.01190 Fe 0
Mg 0.50000 0.00000 0.00000 1.00000 0.02240 Mg 0
Ca 0.15590 -0.17680 0.48800 0.50000 0.03300 Ca 0
O1 0.21260 0.00000 0.09260 1.00000 0.00940 O 0
O2 0.23750 0.00000 0.28520 1.00000 0.01150 O 0
O3 0.34230 -0.12490 0.10220 1.00000 0.01530 O 0
O4 0.35050 -0.11370 0.28690 1.00000 0.01350 O 0
O5 0.21840 -0.25460 0.10120 1.00000 0.01530 O 0
O6 0.09470 -0.12790 0.10070 1.00000 0.01540 O 0
O7 0.15130 -0.12430 -0.10560 1.00000 0.01730 O 0
O8 0.02850 0.00000 -0.10660 1.00000 0.01710 O 0
O9 0.37080 -0.12290 0.48890 1.00000 0.02330 O 0
O10 0.48730 0.00000 0.29260 0.50000 0.01760 O 0
O-H10 0.48730 0.00000 0.29260 0.50000 0.01760 O 1
O11 0.23460 -0.26080 0.29400 1.00000 0.01970 O 0
O12 0.50000 0.01400 0.50000 0.50000 0.01880 O 0
Wat1 0.46570 -0.13470 0.05860 1.00000 0.04830 O 2
Wat2 0.62940 0.00000 0.16500 1.00000 0.03970 O 2
Wat3 -0.20770 0.00000 0.22160 1.00000 0.04050 O 2
Wat4 0.12770 -0.05040 0.33900 0.50000 0.03680 O 2
Wat5 -0.10560 -0.03000 0.46440 0.50000 0.06980 O 2
Wat6 -0.29510 -0.04190 0.40390 0.50000 0.03190 O 2
Wat7 -0.23350 -0.20010 0.50280 0.50000 0.03850 O 2
Wat8 0.47980 -0.30680 0.35440 1.00000 0.12140 O 2
Wat9 0.05690 -0.23070 0.25970 0.50000 0.05370 O 2
Wat10 0.41700 -0.20000 0.70200 0.25000 0.04940 O 2

loop_
_cod_changelog_entry_id
_cod_changelog_entry_author
_cod_changelog_entry_date
_cod_changelog_entry_text
1
;cod-tools version 3.8.0
Id: cif_guess_AMCSD_atom_types 9581 2023-05-17 12:35:41Z saulius
;
2023-05-18T11:38:12+03:00
;Derived atom types and hydrogen counts
from atom names that follow the AMCSD naming convention
(Wat == water, O-H == hydroxyl).
;
2
;cod-tools version 3.10.1
Id: cif_fix_AMCSD_aniso_labels 10200 2024-08-01 14:09:44Z saulius
;
2024-08-02T12:20:35+03:00
;Changed the following '_atom_site_aniso_label' values:
'OH10' -> 'O-H10'
;

loop_
_cod_related_entry_id
_cod_related_entry_database
_cod_related_entry_code
1 AMCSD 0005591
